data_4033108
loop_
_publ_author_name
'Mishra, Aniket'
'Vats, Tripta Kumari'
'Nair, Mahesh P.'
'Das, Arindam'
'Deb, Indubhusan'

_publ_section_title
;
 Rhodium-Catalyzed sp2 C-H Acetoxylation of N-Aryl Azaindoles/N-Heteroaryl
 Indolines.
;
_journal_issue 23
_journal_name_full 'The Journal of organic chemistry'
_journal_page_first 12406
_journal_page_last 12415
_journal_paper_doi 10.1021/acs.joc.7b02203
_journal_volume 82
_journal_year 2017
_chemical_formula_moiety 'C16 H11 N3 O2'
_chemical_formula_sum 'C16 H11 N3 O2'
_chemical_formula_weight 277.28
_space_group_crystal_system monoclinic
_space_group_IT_number 14
_space_group_name_Hall '-P 2yn'
_space_group_name_H-M_alt 'P 1 21/n 1'
_symmetry_space_group_name_Hall '-P 2yn'
_symmetry_space_group_name_H-M 'P 1 21/n 1'
_atom_sites_solution_hydrogens geom
_atom_sites_solution_primary dual
_audit_creation_date 2017-08-09
_audit_creation_method
;
Olex2 1.2
(compiled 2014.08.28 svn.r2986 for OlexSys, GUI svn.r4874)
;
_cell_angle_alpha 90
_cell_angle_beta 99.037(8)
_cell_angle_gamma 90
_cell_formula_units_Z 4
_cell_length_a 13.167(3)
_cell_length_b 3.8642(6)
_cell_length_c 25.147(4)
_cell_measurement_reflns_used 11164
_cell_measurement_temperature 296(2)
_cell_measurement_theta_max 27.21
_cell_measurement_theta_min 2.70
_cell_volume 1263.6(4)
_computing_cell_refinement 'SAINT v8.34A (Bruker, 2013)'
_computing_data_reduction 'SAINT v8.34A (Bruker, 2013)'
_computing_molecular_graphics 'Olex2 (Dolomanov et al., 2009)'
_computing_publication_material 'Olex2 (Dolomanov et al., 2009)'
_computing_structure_refinement 'ShelXL (Sheldrick, 2008)'
_computing_structure_solution 'ShelXT (Sheldrick, 2015)'
_diffrn_ambient_temperature 296.15
_diffrn_measured_fraction_theta_full 0.992
_diffrn_measured_fraction_theta_max 0.992
_diffrn_measurement_device_type 'Bruker APEX-II CCD'
_diffrn_measurement_method '\f and \w scans'
_diffrn_radiation_type MoK\a
_diffrn_radiation_wavelength 0.71073
_diffrn_reflns_av_R_equivalents 0.0480
_diffrn_reflns_av_unetI/netI 0.0278
_diffrn_reflns_Laue_measured_fraction_full 0.992
_diffrn_reflns_Laue_measured_fraction_max 0.992
_diffrn_reflns_limit_h_max 15
_diffrn_reflns_limit_h_min -15
_diffrn_reflns_limit_k_max 4
_diffrn_reflns_limit_k_min -4
_diffrn_reflns_limit_l_max 29
_diffrn_reflns_limit_l_min -29
_diffrn_reflns_number 22687
_diffrn_reflns_point_group_measured_fraction_full 0.992
_diffrn_reflns_point_group_measured_fraction_max 0.992
_diffrn_reflns_theta_full 24.996
_diffrn_reflns_theta_max 24.996
_diffrn_reflns_theta_min 2.701
_diffrn_standards_number 0
_exptl_absorpt_coefficient_mu 0.100
_exptl_absorpt_correction_T_max 0.7456
_exptl_absorpt_correction_T_min 0.6581
_exptl_absorpt_correction_type multi-scan
_exptl_absorpt_process_details
'SADABS-2014/5 (Bruker,2014/5) was used for absorption correction. wR2(int) was 0.1648 before and 0.0498 after correction. The Ratio of minimum to maximum transmission is 0.8826. The \l/2 correction factor is 0.00150.'
_exptl_crystal_colour 'clear light colourless'
_exptl_crystal_colour_lustre clear
_exptl_crystal_colour_modifier light
_exptl_crystal_colour_primary colourless
_exptl_crystal_density_diffrn 1.458
_exptl_crystal_description block
_exptl_crystal_F_000 576
_exptl_crystal_size_max 0.95
_exptl_crystal_size_mid 0.32
_exptl_crystal_size_min 0.243
_refine_diff_density_max 0.310
_refine_diff_density_min -0.175
_refine_diff_density_rms 0.034
_refine_ls_extinction_method none
_refine_ls_goodness_of_fit_ref 1.050
_refine_ls_hydrogen_treatment constr
_refine_ls_matrix_type full
_refine_ls_number_parameters 191
_refine_ls_number_reflns 2214
_refine_ls_number_restraints 0
_refine_ls_restrained_S_all 1.050
_refine_ls_R_factor_all 0.0577
_refine_ls_R_factor_gt 0.0389
_refine_ls_shift/su_max 0.001
_refine_ls_shift/su_mean 0.000
_refine_ls_structure_factor_coef Fsqd
_refine_ls_weighting_details 'w=1/[\s^2^(Fo^2^)+(0.0587P)^2^+0.3435P] where P=(Fo^2^+2Fc^2^)/3'
_refine_ls_weighting_scheme calc
_refine_ls_wR_factor_gt 0.1039
_refine_ls_wR_factor_ref 0.1106
_reflns_Friedel_coverage 0.000
_reflns_number_gt 1872
_reflns_number_total 2214
_reflns_threshold_expression 'I > 2\s(I)'
_cod_data_source_file jo7b02203_si_002.cif
_cod_data_source_block tk5-c_a_compound_2g
_cod_depositor_comments 'Adding full bibliography for 4033108--4033109.cif.'
_cod_original_cell_volume 1263.5(4)
_cod_database_code 4033108
_shelx_space_group_comment
;
The symmetry employed for this shelxl refinement is uniquely defined
by the following loop, which should always be used as a source of
symmetry information in preference to the above space-group names.
They are only intended as comments.
;
_olex2_refinement_description
;
1. Fixed Uiso
 At 1.2 times of:
  All C(H) groups
 At 1.5 times of:
  All C(H,H,H) groups
2.a Aromatic/amide H refined with riding coordinates:
 C12(H12), C1(H1), C9(H9), C10(H10), C6(H6), C4(H4), C2(H2), C5(H5)
2.b Idealised Me refined as rotating group:
 C16(H16a,H16b,H16c)
;
_shelx_shelxl_version_number 2016/6
_olex2_submission_original_sample_id TK-5-14C
_olex2_submission_special_instructions 'No special instructions were received'

loop_
_space_group_symop_operation_xyz
'x, y, z'
'-x+1/2, y+1/2, -z+1/2'
'-x, -y, -z'
'x-1/2, -y-1/2, z-1/2'

loop_
_atom_site_label
_atom_site_type_symbol
_atom_site_fract_x
_atom_site_fract_y
_atom_site_fract_z
_atom_site_U_iso_or_equiv
_atom_site_adp_type
_atom_site_occupancy
_atom_site_site_symmetry_order
_atom_site_calc_flag
_atom_site_refinement_flags_posn
O001 O 0.52925(8) 0.6623(3) 0.71043(4) 0.0449(3) Uani 1 1 d .
N002 N 0.38197(9) 0.3989(3) 0.63344(5) 0.0397(3) Uani 1 1 d .
O003 O 0.64553(10) 0.3253(4) 0.75619(5) 0.0668(4) Uani 1 1 d .
N004 N 0.29554(10) 0.6810(4) 0.55634(5) 0.0453(3) Uani 1 1 d .
C005 C 0.29578(11) 0.5141(4) 0.60120(5) 0.0384(3) Uani 1 1 d .
C006 C 0.48208(11) 0.4387(4) 0.62379(6) 0.0385(4) Uani 1 1 d .
C007 C 0.55666(11) 0.5660(4) 0.66232(5) 0.0381(4) Uani 1 1 d .
C008 C 0.21233(12) 0.4297(4) 0.62524(6) 0.0441(4) Uani 1 1 d .
N009 N 0.85648(12) 0.6681(5) 0.58564(6) 0.0699(5) Uani 1 1 d .
C00A C 0.65340(11) 0.6209(4) 0.65230(6) 0.0427(4) Uani 1 1 d .
H00A H 0.703557 0.711559 0.678813 0.051 Uiso 1 1 calc R
C00B C 0.67587(11) 0.5416(4) 0.60302(6) 0.0431(4) Uani 1 1 d .
C00C C 0.35145(12) 0.2473(5) 0.67702(6) 0.0475(4) Uani 1 1 d .
H00C H 0.395610 0.148789 0.705493 0.057 Uiso 1 1 calc R
C00D C 0.50712(12) 0.3545(4) 0.57490(6) 0.0441(4) Uani 1 1 d .
H00D H 0.457353 0.260306 0.548538 0.053 Uiso 1 1 calc R
C00E C 0.60301(12) 0.4061(4) 0.56424(6) 0.0465(4) Uani 1 1 d .
H00E H 0.619333 0.349477 0.530641 0.056 Uiso 1 1 calc R
C00F C 0.57891(12) 0.5249(5) 0.75578(6) 0.0447(4) Uani 1 1 d .
C00G C 0.77659(13) 0.6094(5) 0.59274(6) 0.0512(4) Uani 1 1 d .
C00H C 0.20290(13) 0.7685(5) 0.53276(7) 0.0523(4) Uani 1 1 d .
H00H H 0.197284 0.890489 0.500553 0.063 Uiso 1 1 calc R
C00I C 0.11825(12) 0.5237(5) 0.59873(7) 0.0531(4) Uani 1 1 d .
H00I H 0.058520 0.471852 0.612537 0.064 Uiso 1 1 calc R
C00J C 0.25038(13) 0.2592(5) 0.67336(7) 0.0523(4) Uani 1 1 d .
H00J H 0.211671 0.170629 0.698137 0.063 Uiso 1 1 calc R
C00K C 0.11472(13) 0.6935(5) 0.55212(7) 0.0552(5) Uani 1 1 d .
H00K H 0.051635 0.760409 0.532865 0.066 Uiso 1 1 calc R
C00L C 0.53618(18) 0.6516(6) 0.80207(7) 0.0663(5) Uani 1 1 d .
H00B H 0.538279 0.470582 0.828378 0.099 Uiso 1 1 calc GR
H00F H 0.466223 0.722333 0.790805 0.099 Uiso 1 1 calc GR
H00G H 0.575852 0.845333 0.817586 0.099 Uiso 1 1 calc GR

loop_
_atom_site_aniso_label
_atom_site_aniso_U_11
_atom_site_aniso_U_22
_atom_site_aniso_U_33
_atom_site_aniso_U_23
_atom_site_aniso_U_13
_atom_site_aniso_U_12
O001 0.0409(6) 0.0578(7) 0.0339(5) -0.0052(5) -0.0005(4) 0.0115(5)
N002 0.0299(6) 0.0493(8) 0.0382(6) 0.0007(6) 0.0000(5) 0.0024(5)
O003 0.0603(8) 0.0842(10) 0.0547(7) 0.0186(7) 0.0059(6) 0.0253(8)
N004 0.0409(7) 0.0535(8) 0.0392(7) -0.0010(6) -0.0003(5) 0.0038(6)
C005 0.0349(7) 0.0413(8) 0.0370(7) -0.0057(7) -0.0006(6) 0.0020(7)
C006 0.0331(7) 0.0420(8) 0.0387(7) 0.0004(6) 0.0006(6) 0.0047(6)
C007 0.0359(7) 0.0427(8) 0.0339(7) -0.0015(6) -0.0002(6) 0.0065(7)
C008 0.0348(8) 0.0466(9) 0.0501(9) -0.0043(7) 0.0044(7) -0.0003(7)
N009 0.0455(9) 0.1030(14) 0.0617(9) 0.0019(9) 0.0102(7) -0.0085(9)
C00A 0.0341(8) 0.0498(9) 0.0409(8) -0.0005(7) -0.0040(6) 0.0009(7)
C00B 0.0356(8) 0.0497(9) 0.0429(8) 0.0035(7) 0.0027(6) 0.0030(7)
C00C 0.0461(9) 0.0527(10) 0.0424(8) 0.0069(7) 0.0025(7) 0.0025(8)
C00D 0.0369(8) 0.0552(10) 0.0378(8) -0.0055(7) -0.0019(6) 0.0029(7)
C00E 0.0431(8) 0.0576(10) 0.0383(8) -0.0017(7) 0.0046(6) 0.0063(8)
C00F 0.0424(8) 0.0493(9) 0.0399(8) 0.0014(7) -0.0013(6) -0.0017(8)
C00G 0.0404(9) 0.0675(12) 0.0445(8) 0.0019(8) 0.0030(7) 0.0008(8)
C00H 0.0502(9) 0.0580(10) 0.0443(8) -0.0006(8) -0.0060(7) 0.0087(9)
C00I 0.0352(8) 0.0600(11) 0.0630(10) -0.0032(9) 0.0046(7) 0.0015(8)
C00J 0.0444(9) 0.0594(11) 0.0546(10) 0.0067(8) 0.0126(7) -0.0017(9)
C00K 0.0370(8) 0.0608(11) 0.0625(10) -0.0066(9) -0.0087(7) 0.0098(8)
C00L 0.0868(14) 0.0717(13) 0.0406(9) -0.0025(9) 0.0101(9) 0.0079(11)

loop_
_atom_type_symbol
_atom_type_description
_atom_type_scat_dispersion_real
_atom_type_scat_dispersion_imag
_atom_type_scat_source
C C 0.0033 0.0016 'International Tables Vol C Tables 4.2.6.8 and 6.1.1.4'
H H 0.0000 0.0000 'International Tables Vol C Tables 4.2.6.8 and 6.1.1.4'
N N 0.0061 0.0033 'International Tables Vol C Tables 4.2.6.8 and 6.1.1.4'
O O 0.0106 0.0060 'International Tables Vol C Tables 4.2.6.8 and 6.1.1.4'

loop_
_geom_angle_atom_site_label_1
_geom_angle_atom_site_label_2
_geom_angle_atom_site_label_3
_geom_angle
C00F O001 C007 119.11(12)
C005 N002 C006 125.89(13)
C00C N002 C005 107.27(13)
C00C N002 C006 126.82(13)
C005 N004 C00H 113.27(14)
N002 C005 C008 108.05(13)
N004 C005 N002 124.57(14)
N004 C005 C008 127.36(14)
C007 C006 N002 121.07(13)
C007 C006 C00D 118.68(14)
C00D C006 N002 120.24(13)
C006 C007 O001 117.89(13)
C00A C007 O001 120.59(14)
C00A C007 C006 121.34(14)
C005 C008 C00J 106.84(14)
C00I C008 C005 116.79(15)
C00I C008 C00J 136.37(16)
C007 C00A H00A 120.6
C007 C00A C00B 118.83(15)
C00B C00A H00A 120.6
C00A C00B C00E 120.82(14)
C00A C00B C00G 118.12(15)
C00E C00B C00G 121.05(14)
N002 C00C H00C 124.7
C00J C00C N002 110.58(15)
C00J C00C H00C 124.7
C006 C00D H00D 119.6
C00E C00D C006 120.82(15)
C00E C00D H00D 119.6
C00B C00E H00E 120.3
C00D C00E C00B 119.47(14)
C00D C00E H00E 120.3
O001 C00F C00L 110.57(15)
O003 C00F O001 122.54(15)
O003 C00F C00L 126.87(16)
N009 C00G C00B 178.3(2)
N004 C00H H00H 117.7
N004 C00H C00K 124.64(17)
C00K C00H H00H 117.7
C008 C00I H00I 121.2
C00K C00I C008 117.63(16)
C00K C00I H00I 121.2
C008 C00J H00J 126.4
C00C C00J C008 107.25(15)
C00C C00J H00J 126.4
C00H C00K H00K 119.9
C00I C00K C00H 120.30(16)
C00I C00K H00K 119.9
C00F C00L H00B 109.5
C00F C00L H00F 109.5
C00F C00L H00G 109.5
H00B C00L H00F 109.5
H00B C00L H00G 109.5
H00F C00L H00G 109.5

loop_
_geom_bond_atom_site_label_1
_geom_bond_atom_site_label_2
_geom_bond_distance
O001 C007 1.3673(17)
O001 C00F 1.3327(19)
N002 C005 1.3617(19)
N002 C006 1.3857(18)
N002 C00C 1.358(2)
O003 C00F 1.167(2)
N004 C005 1.2991(19)
N004 C00H 1.314(2)
C005 C008 1.374(2)
C006 C007 1.359(2)
C006 C00D 1.361(2)
C007 C00A 1.353(2)
C008 C00I 1.361(2)
C008 C00J 1.400(2)
N009 C00G 1.118(2)
C00A H00A 0.9300
C00A C00B 1.354(2)
C00B C00E 1.361(2)
C00B C00G 1.415(2)
C00C H00C 0.9300
C00C C00J 1.320(2)
C00D H00D 0.9300
C00D C00E 1.346(2)
C00E H00E 0.9300
C00F C00L 1.455(2)
C00H H00H 0.9300
C00H C00K 1.359(3)
C00I H00I 0.9300
C00I C00K 1.338(3)
C00J H00J 0.9300
C00K H00K 0.9300
C00L H00B 0.9600
C00L H00F 0.9600
C00L H00G 0.9600
